data_1521490
loop_
_publ_author_name
'Layland, R.C.'
'zur Loye, H.C.'

_publ_section_title
;
 Synthesis, characterization, and magnetic properties of a commensurate
 and incommensurate phase of Sr3 Zn Rh O6: zinc in trigonal prismatic
 coordination
;
_journal_name_full 'Journal of Alloys Compd.'
_journal_page_first 118
_journal_page_last 125
_journal_volume 299
_journal_year 2000
_chemical_formula_sum 'O6 Rh Sr3 Zn'
_chemical_name_systematic 'Sr3 Zn (Rh O6)'
_space_group_IT_number 167
_symmetry_space_group_name_Hall '-R 3 2"c'
_symmetry_space_group_name_H-M 'R -3 c :H'
_cell_angle_alpha 90
_cell_angle_beta 90
_cell_angle_gamma 120
_cell_formula_units_Z 6
_cell_length_a 9.6194
_cell_length_b 9.6194
_cell_length_c 11.1061
_cell_volume 889.996
_citation_journal_id_ASTM JALCEU
_cod_data_source_file Layland_JALCEU_2000_1292.cif
_cod_data_source_block O6Rh1Sr3Zn1
_cod_original_cell_volume 889.9963
_cod_original_formula_sum 'O6 Rh1 Sr3 Zn1'
_cod_database_code 1521490

loop_
_symmetry_equiv_pos_as_xyz
x,y,z
-y,x-y,z
-x+y,-x,z
y,x,-z+1/2
-x,-x+y,-z+1/2
x-y,-y,-z+1/2
-x,-y,-z
y,-x+y,-z
x-y,x,-z
-y,-x,z-1/2
x,x-y,z-1/2
-x+y,y,z-1/2
x+2/3,y+1/3,z+1/3
-y+2/3,x-y+1/3,z+1/3
-x+y+2/3,-x+1/3,z+1/3
y+2/3,x+1/3,-z+5/6
-x+2/3,-x+y+1/3,-z+5/6
x-y+2/3,-y+1/3,-z+5/6
-x+2/3,-y+1/3,-z+1/3
y+2/3,-x+y+1/3,-z+1/3
x-y+2/3,x+1/3,-z+1/3
-y+2/3,-x+1/3,z-1/6
x+2/3,x-y+1/3,z-1/6
-x+y+2/3,y+1/3,z-1/6
x+1/3,y+2/3,z+2/3
-y+1/3,x-y+2/3,z+2/3
-x+y+1/3,-x+2/3,z+2/3
y+1/3,x+2/3,-z+7/6
-x+1/3,-x+y+2/3,-z+7/6
x-y+1/3,-y+2/3,-z+7/6
-x+1/3,-y+2/3,-z+2/3
y+1/3,-x+y+2/3,-z+2/3
x-y+1/3,x+2/3,-z+2/3
-y+1/3,-x+2/3,z+1/6
x+1/3,x-y+2/3,z+1/6
-x+y+1/3,y+2/3,z+1/6

loop_
_atom_site_label
_atom_site_type_symbol
_atom_site_fract_x
_atom_site_fract_y
_atom_site_fract_z
_atom_site_occupancy
_atom_site_U_iso_or_equiv
Rh1 Rh+4 0 0 0 1 0.0
O1 O-2 0.1702 0.0207 0.1113 1 0.0
Sr1 Sr+2 0.3652 0 0.25 1 0.0
Zn1 Zn+2 0 0 0.25 1 0.0
